data_4115197
loop_
_publ_author_name
'Jesudoss V. Kingston'
'Oleg V. Ozerov'
'Sean Parkin'
'Carolyn P. Brock'
'Folami T. Ladipo'

_publ_section_title
;
 Mechanistic Insight into Fragmentation Reactions of Titanapinacolate
 Complexes
;
_journal_name_full 'Journal of the American Chemical Society'
_journal_page_first 12217
_journal_page_last 12224
_journal_paper_doi 10.1021/ja0271577
_journal_volume 124
_journal_year 2002
_chemical_compound_source
;
Synthesized in the laboratory of F. Ladipo
;
_chemical_formula_moiety 'C67 H82 O5 Si Ti, C5 H12'
_chemical_formula_sum 'C72 H94 O5 Si Ti'
_chemical_formula_weight 1115.46
_space_group_IT_number 7
_symmetry_cell_setting monoclinic
_symmetry_Int_Tables_number 7
_symmetry_space_group_name_Hall 'P -2yac'
_symmetry_space_group_name_H-M 'P 1 n 1'
_atom_sites_solution_hydrogens geom
_atom_sites_solution_primary direct
_atom_sites_solution_secondary difmap
_audit_creation_date 2000-03-15
_audit_creation_method 'SHELXL-97, macros written locally, and C. P. Brock'
_cell_angle_alpha 90.
_cell_angle_beta 97.94(1)
_cell_angle_gamma 90.
_cell_formula_units_Z 2
_cell_length_a 13.986(1)
_cell_length_b 11.690(1)
_cell_length_c 19.815(2)
_cell_measurement_reflns_used 24566
_cell_measurement_temperature 173(1)
_cell_measurement_theta_max 25.0
_cell_measurement_theta_min 1.0
_cell_volume 3208.6(5)
_computing_cell_refinement 'DENZO-SMN (Otwinowski & Minor, 1997)'
_computing_data_collection 'COLLECT software (Nonius, 1998)'
_computing_data_reduction 'SCALEPACK (Otwinowski & Minor, 1997)'
_computing_molecular_graphics 'SHELXTL PC (Sheldrick, 1990)'
_computing_structure_refinement 'SHELXL-97 (Sheldrick, 1997)'
_computing_structure_solution
;
SIR92 (Altomare, Cascarano, Giacovazzo, Guagliardi, Burla,
Polidori & Camalli, 1994) in maXus (Mackay, Gilmore,
Edwards, Tremayne, Stewart & Shankland, 1998)
;
_diffrn_ambient_temperature 173(1)
_diffrn_detector_area_resol_mean 18
_diffrn_measured_fraction_theta_full 0.999
_diffrn_measured_fraction_theta_max 0.999
_diffrn_measurement_device_type 'Nonius Kappa-CCD diffractometer'
_diffrn_measurement_method '\f and \w scans with 2.0\% steps'
_diffrn_radiation_monochromator graphite
_diffrn_radiation_source 'fine-focus sealed tube'
_diffrn_radiation_type MoK\a
_diffrn_radiation_wavelength 0.71073
_diffrn_reflns_av_R_equivalents 0.045
_diffrn_reflns_av_sigmaI/netI 0.047
_diffrn_reflns_limit_h_max 16
_diffrn_reflns_limit_h_min -16
_diffrn_reflns_limit_k_max 13
_diffrn_reflns_limit_k_min 0
_diffrn_reflns_limit_l_max 23
_diffrn_reflns_limit_l_min -19
_diffrn_reflns_number 17997
_diffrn_reflns_theta_full 25.0
_diffrn_reflns_theta_max 25.0
_diffrn_reflns_theta_min 2.0
_diffrn_standards_decay_% <1.
_exptl_absorpt_coefficient_mu 0.201
_exptl_absorpt_correction_type none
_exptl_crystal_colour yellow
_exptl_crystal_density_diffrn 1.155
_exptl_crystal_description
;
Thin lozenges.
;
_exptl_crystal_F_000 1204
_exptl_crystal_preparation
;
Crystals were grown by slow evaporation of pentane solutions at -15 C.
;
_exptl_crystal_size_max 0.40
_exptl_crystal_size_mid 0.25
_exptl_crystal_size_min 0.15
_refine_diff_density_max 0.76
_refine_diff_density_min -0.25
_refine_diff_density_rms 0.05
_refine_ls_extinction_method none
_refine_ls_goodness_of_fit_ref 1.08
_refine_ls_hydrogen_treatment constr
_refine_ls_matrix_type full
_refine_ls_number_parameters 712
_refine_ls_number_reflns 5651
_refine_ls_number_restraints 2
_refine_ls_restrained_S_all 1.08
_refine_ls_R_factor_all 0.053
_refine_ls_R_factor_gt 0.047
_refine_ls_shift/su_max 0.002
_refine_ls_shift/su_mean 0.000
_refine_ls_structure_factor_coef Fsqd
_refine_ls_weighting_details 'calc w=1/[\s^2^(Fo^2^)+(0.050P)^2^+1.9P] where P=(Fo^2^+2Fc^2^)/3'
_refine_ls_weighting_scheme calc
_refine_ls_wR_factor_gt 0.109
_refine_ls_wR_factor_ref 0.113
_reflns_number_gt 5242
_reflns_number_total 5651
_reflns_threshold_expression >2sigma(I)
_cod_data_source_file ja0271577_s2_1.cif
_cod_data_source_block k99108
_cod_database_code 4115197

loop_
_symmetry_equiv_pos_as_xyz
'x, y, z'
'x+1/2, -y, z+1/2'

loop_
_atom_site_label
_atom_site_type_symbol
_atom_site_fract_x
_atom_site_fract_y
_atom_site_fract_z
_atom_site_U_iso_or_equiv
_atom_site_adp_type
_atom_site_occupancy
_atom_site_symmetry_multiplicity
_atom_site_calc_flag
_atom_site_refinement_flags
Ti Ti 0.43082(5) -0.09722(6) 0.03973(4) 0.02040(18) Uani 1 1 d .
Si Si 0.45671(8) -0.42359(9) 0.03008(6) 0.0220(3) Uani 1 1 d .
O1 O 0.3618(2) -0.0911(2) -0.04392(15) 0.0232(7) Uani 1 1 d .
O2 O 0.3568(2) -0.1771(2) 0.09160(15) 0.0250(7) Uani 1 1 d .
O3 O 0.4848(2) -0.4161(2) 0.11338(16) 0.0271(7) Uani 1 1 d .
O4 O 0.48230(18) -0.2900(2) 0.00406(14) 0.0204(6) Uani 1 1 d .
O5 O 0.5560(2) -0.0575(2) 0.03270(15) 0.0241(7) Uani 1 1 d .
C1 C 0.2283(3) -0.2215(4) -0.0617(2) 0.0222(9) Uani 1 1 d .
C2 C 0.1820(3) -0.1699(4) -0.0035(2) 0.0241(9) Uani 1 1 d .
H2A H 0.1121 -0.1594 -0.0186 0.029 Uiso 1 1 calc R
H2B H 0.2104 -0.0934 0.0075 0.029 Uiso 1 1 calc R
C3 C 0.1953(3) -0.2431(3) 0.0608(2) 0.0218(9) Uani 1 1 d .
C4 C 0.1211(3) -0.3150(4) 0.0737(2) 0.0253(10) Uani 1 1 d .
H4 H 0.0614 -0.3122 0.0444 0.030 Uiso 1 1 calc R
C5 C 0.1312(3) -0.3916(4) 0.1284(2) 0.0275(10) Uani 1 1 d .
C6 C 0.2184(3) -0.3905(4) 0.1716(2) 0.0280(10) Uani 1 1 d .
H6 H 0.2267 -0.4418 0.2091 0.034 Uiso 1 1 calc R
C7 C 0.2950(3) -0.3169(4) 0.1622(2) 0.0228(9) Uani 1 1 d .
C8 C 0.3843(3) -0.3237(4) 0.2150(2) 0.0308(11) Uani 1 1 d .
H8A H 0.3951 -0.4055 0.2265 0.037 Uiso 1 1 calc R
H8B H 0.3688 -0.2852 0.2566 0.037 Uiso 1 1 calc R
C9 C 0.4796(3) -0.2752(4) 0.1997(2) 0.0228(9) Uani 1 1 d .
C10 C 0.5240(3) -0.1875(4) 0.2386(2) 0.0263(10) Uani 1 1 d .
H10 H 0.4925 -0.1559 0.2738 0.032 Uiso 1 1 calc R
C11 C 0.6145(3) -0.1430(4) 0.2281(2) 0.0258(9) Uani 1 1 d .
C12 C 0.6580(3) -0.1906(4) 0.1764(2) 0.0237(9) Uani 1 1 d .
H12 H 0.7185 -0.1611 0.1679 0.028 Uiso 1 1 calc R
C13 C 0.6163(3) -0.2807(4) 0.1361(2) 0.0224(9) Uani 1 1 d .
C14 C 0.6717(3) -0.3373(4) 0.0844(2) 0.0259(10) Uani 1 1 d .
H14A H 0.6579 -0.4203 0.0853 0.031 Uiso 1 1 calc R
H14B H 0.7413 -0.3278 0.1011 0.031 Uiso 1 1 calc R
C15 C 0.6558(3) -0.2997(4) 0.0093(2) 0.0216(9) Uani 1 1 d .
C16 C 0.7364(3) -0.2918(4) -0.0241(2) 0.0252(9) Uani 1 1 d .
H16 H 0.7983 -0.3063 0.0008 0.030 Uiso 1 1 calc R
C17 C 0.7299(3) -0.2636(4) -0.0924(2) 0.0275(10) Uani 1 1 d .
C18 C 0.6387(3) -0.2396(4) -0.1270(2) 0.0268(10) Uani 1 1 d .
H18 H 0.6329 -0.2196 -0.1738 0.032 Uiso 1 1 calc R
C19 C 0.5555(3) -0.2437(4) -0.0957(2) 0.0224(9) Uani 1 1 d .
C20 C 0.4626(3) -0.1987(4) -0.1388(2) 0.0262(10) Uani 1 1 d .
H20A H 0.4631 -0.1144 -0.1344 0.031 Uiso 1 1 calc R
H20B H 0.4678 -0.2161 -0.1870 0.031 Uiso 1 1 calc R
C21 C 0.3648(3) -0.2395(4) -0.1253(2) 0.0226(9) Uani 1 1 d .
C22 C 0.3169(3) -0.3290(4) -0.1613(2) 0.0268(10) Uani 1 1 d .
H22 H 0.3479 -0.3665 -0.1949 0.032 Uiso 1 1 calc R
C23 C 0.2261(3) -0.3667(4) -0.1509(2) 0.0284(10) Uani 1 1 d .
C24 C 0.1835(3) -0.3123(4) -0.1001(2) 0.0247(9) Uani 1 1 d .
H24 H 0.1219 -0.3376 -0.0911 0.030 Uiso 1 1 calc R
C25 C 0.3168(3) -0.1836(3) -0.0771(2) 0.0211(9) Uani 1 1 d .
C26 C 0.2826(3) -0.2442(4) 0.1056(2) 0.0223(9) Uani 1 1 d .
C27 C 0.5279(3) -0.3224(4) 0.1491(2) 0.0214(9) Uani 1 1 d .
C28 C 0.5656(3) -0.2782(4) -0.0285(2) 0.0203(9) Uani 1 1 d .
C29 C 0.1744(4) -0.4622(4) -0.1945(3) 0.0401(12) Uani 1 1 d .
C30 C 0.1232(10) -0.4100(7) -0.2583(5) 0.152(6) Uani 1 1 d .
H30A H 0.0797 -0.3497 -0.2466 0.228 Uiso 1 1 calc R
H30B H 0.0857 -0.4690 -0.2854 0.228 Uiso 1 1 calc R
H30C H 0.1706 -0.3770 -0.2849 0.228 Uiso 1 1 calc R
C31 C 0.2425(6) -0.5549(7) -0.2087(6) 0.109(4) Uani 1 1 d .
H31A H 0.2747 -0.5861 -0.1655 0.164 Uiso 1 1 calc R
H31B H 0.2910 -0.5235 -0.2348 0.164 Uiso 1 1 calc R
H31C H 0.2066 -0.6158 -0.2350 0.164 Uiso 1 1 calc R
C32 C 0.0991(7) -0.5220(8) -0.1579(5) 0.105(3) Uani 1 1 d .
H32A H 0.0520 -0.4658 -0.1463 0.158 Uiso 1 1 calc R
H32B H 0.1311 -0.5580 -0.1161 0.158 Uiso 1 1 calc R
H32C H 0.0659 -0.5806 -0.1878 0.158 Uiso 1 1 calc R
C33 C 0.0519(3) -0.4797(4) 0.1364(3) 0.0371(12) Uani 1 1 d .
C34 C -0.0486(4) -0.4295(7) 0.1149(5) 0.087(3) Uani 1 1 d .
H34A H -0.0535 -0.4018 0.0678 0.131 Uiso 1 1 calc R
H34B H -0.0593 -0.3658 0.1451 0.131 Uiso 1 1 calc R
H34C H -0.0974 -0.4887 0.1179 0.131 Uiso 1 1 calc R
C35 C 0.0656(8) -0.5785(7) 0.0904(6) 0.136(5) Uani 1 1 d .
H35A H 0.0643 -0.5509 0.0436 0.204 Uiso 1 1 calc R
H35B H 0.0136 -0.6342 0.0920 0.204 Uiso 1 1 calc R
H35C H 0.1279 -0.6151 0.1055 0.204 Uiso 1 1 calc R
C36 C 0.0533(5) -0.5194(7) 0.2084(4) 0.079(3) Uani 1 1 d .
H36A H 0.0437 -0.4538 0.2375 0.119 Uiso 1 1 calc R
H36B H 0.1157 -0.5552 0.2244 0.119 Uiso 1 1 calc R
H36C H 0.0014 -0.5751 0.2105 0.119 Uiso 1 1 calc R
C37 C 0.6623(3) -0.0506(4) 0.2760(2) 0.0308(10) Uani 1 1 d .
C38 C 0.5936(4) 0.0520(5) 0.2763(3) 0.0543(16) Uani 1 1 d .
H38A H 0.5783 0.0823 0.2300 0.081 Uiso 1 1 calc R
H38B H 0.6247 0.1117 0.3064 0.081 Uiso 1 1 calc R
H38C H 0.5340 0.0274 0.2928 0.081 Uiso 1 1 calc R
C39 C 0.7567(4) -0.0062(5) 0.2544(3) 0.0492(15) Uani 1 1 d .
H39A H 0.7437 0.0257 0.2083 0.074 Uiso 1 1 calc R
H39B H 0.8028 -0.0694 0.2549 0.074 Uiso 1 1 calc R
H39C H 0.7838 0.0534 0.2861 0.074 Uiso 1 1 calc R
C40 C 0.6873(4) -0.0997(5) 0.3479(3) 0.0443(13) Uani 1 1 d .
H40A H 0.7179 -0.0404 0.3785 0.066 Uiso 1 1 calc R
H40B H 0.7318 -0.1643 0.3469 0.066 Uiso 1 1 calc R
H40C H 0.6281 -0.1260 0.3644 0.066 Uiso 1 1 calc R
C41 C 0.8190(3) -0.2567(5) -0.1299(3) 0.0368(12) Uani 1 1 d .
C42 C 0.8241(4) -0.1396(6) -0.1628(3) 0.0561(16) Uani 1 1 d .
H42A H 0.7645 -0.1256 -0.1940 0.084 Uiso 1 1 calc R
H42B H 0.8793 -0.1373 -0.1884 0.084 Uiso 1 1 calc R
H42C H 0.8318 -0.0805 -0.1274 0.084 Uiso 1 1 calc R
C43 C 0.9123(4) -0.2748(7) -0.0825(3) 0.0628(19) Uani 1 1 d .
H43A H 0.9110 -0.3498 -0.0605 0.094 Uiso 1 1 calc R
H43B H 0.9195 -0.2148 -0.0476 0.094 Uiso 1 1 calc R
H43C H 0.9668 -0.2716 -0.1086 0.094 Uiso 1 1 calc R
C44 C 0.8105(4) -0.3481(6) -0.1867(3) 0.0539(15) Uani 1 1 d .
H44A H 0.7504 -0.3364 -0.2177 0.081 Uiso 1 1 calc R
H44B H 0.8102 -0.4245 -0.1664 0.081 Uiso 1 1 calc R
H44C H 0.8656 -0.3414 -0.2122 0.081 Uiso 1 1 calc R
C45 C 0.3307(3) -0.4697(4) 0.0110(2) 0.0294(10) Uani 1 1 d .
H45A H 0.3125 -0.4749 -0.0384 0.044 Uiso 1 1 calc R
H45B H 0.2889 -0.4141 0.0297 0.044 Uiso 1 1 calc R
H45C H 0.3232 -0.5448 0.0316 0.044 Uiso 1 1 calc R
C46 C 0.5285(4) -0.5306(4) -0.0095(3) 0.0356(11) Uani 1 1 d .
H46A H 0.5086 -0.5312 -0.0589 0.053 Uiso 1 1 calc R
H46B H 0.5178 -0.6065 0.0091 0.053 Uiso 1 1 calc R
H46C H 0.5971 -0.5111 0.0002 0.053 Uiso 1 1 calc R
C47 C 0.5798(3) 0.0615(4) 0.0282(2) 0.0270(10) Uani 1 1 d .
C48 C 0.5068(3) 0.1244(4) 0.0637(2) 0.0277(10) Uani 1 1 d .
H48 H 0.5190 0.2011 0.0781 0.033 Uiso 1 1 calc R
C49 C 0.4256(3) 0.0737(4) 0.0752(2) 0.0264(10) Uani 1 1 d .
C50 C 0.5694(3) 0.0922(4) -0.0479(2) 0.0315(11) Uani 1 1 d .
C51 C 0.6348(4) 0.0515(5) -0.0891(3) 0.0429(13) Uani 1 1 d .
H51 H 0.6880 0.0067 -0.0692 0.051 Uiso 1 1 calc R
C52 C 0.6245(5) 0.0740(5) -0.1574(3) 0.0517(15) Uani 1 1 d .
H52 H 0.6700 0.0434 -0.1839 0.062 Uiso 1 1 calc R
C53 C 0.5493(5) 0.1406(5) -0.1890(3) 0.0487(14) Uani 1 1 d .
C54 C 0.4839(4) 0.1820(5) -0.1490(3) 0.0476(14) Uani 1 1 d .
H54 H 0.4317 0.2281 -0.1691 0.057 Uiso 1 1 calc R
C55 C 0.4929(4) 0.1575(5) -0.0799(3) 0.0439(13) Uani 1 1 d .
H55 H 0.4459 0.1859 -0.0539 0.053 Uiso 1 1 calc R
C56 C 0.5404(6) 0.1677(6) -0.2642(3) 0.076(2) Uani 1 1 d .
H56A H 0.5933 0.1308 -0.2838 0.114 Uiso 1 1 calc R
H56B H 0.5439 0.2507 -0.2705 0.114 Uiso 1 1 calc R
H56C H 0.4785 0.1392 -0.2872 0.114 Uiso 1 1 calc R
C57 C 0.6841(3) 0.0804(4) 0.0618(2) 0.0286(10) Uani 1 1 d .
C58 C 0.7495(3) -0.0094(4) 0.0650(2) 0.0326(11) Uani 1 1 d .
H58 H 0.7286 -0.0822 0.0474 0.039 Uiso 1 1 calc R
C59 C 0.8461(4) 0.0059(5) 0.0939(3) 0.0395(12) Uani 1 1 d .
H59 H 0.8901 -0.0562 0.0951 0.047 Uiso 1 1 calc R
C60 C 0.8780(4) 0.1110(5) 0.1207(3) 0.0472(14) Uani 1 1 d .
C61 C 0.8127(4) 0.2004(5) 0.1162(3) 0.0478(14) Uani 1 1 d .
H61 H 0.8334 0.2732 0.1339 0.057 Uiso 1 1 calc R
C62 C 0.7172(4) 0.1863(4) 0.0863(3) 0.0388(12) Uani 1 1 d .
H62 H 0.6744 0.2498 0.0827 0.047 Uiso 1 1 calc R
C63 C 0.9807(4) 0.1259(6) 0.1555(4) 0.068(2) Uani 1 1 d .
H63A H 1.0159 0.0537 0.1536 0.102 Uiso 1 1 calc R
H63B H 0.9801 0.1478 0.2032 0.102 Uiso 1 1 calc R
H63C H 1.0127 0.1858 0.1322 0.102 Uiso 1 1 calc R
C64 C 0.3432(4) 0.1384(4) 0.1019(2) 0.0344(11) Uani 1 1 d .
C65 C 0.3789(4) 0.2460(5) 0.1417(3) 0.0469(14) Uani 1 1 d .
H65A H 0.4117 0.2961 0.1125 0.070 Uiso 1 1 calc R
H65B H 0.4242 0.2242 0.1819 0.070 Uiso 1 1 calc R
H65C H 0.3239 0.2865 0.1561 0.070 Uiso 1 1 calc R
C66 C 0.2917(4) 0.0621(5) 0.1486(3) 0.0491(14) Uani 1 1 d .
H66A H 0.2680 -0.0072 0.1239 0.074 Uiso 1 1 calc R
H66B H 0.2371 0.1038 0.1629 0.074 Uiso 1 1 calc R
H66C H 0.3370 0.0408 0.1889 0.074 Uiso 1 1 calc R
C67 C 0.2699(4) 0.1737(5) 0.0404(3) 0.0479(14) Uani 1 1 d .
H67A H 0.2462 0.1053 0.0148 0.072 Uiso 1 1 calc R
H67B H 0.3012 0.2247 0.0109 0.072 Uiso 1 1 calc R
H67C H 0.2156 0.2135 0.0564 0.072 Uiso 1 1 calc R
C91 C 0.9931(6) 0.0787(6) -0.0409(4) 0.074(2) Uani 1 1 d .
H91A H 1.0620 0.0737 -0.0232 0.111 Uiso 1 1 calc R
H91B H 0.9811 0.0409 -0.0854 0.111 Uiso 1 1 calc R
H91C H 0.9553 0.0411 -0.0092 0.111 Uiso 1 1 calc R
C92 C 0.9648(5) 0.1988(7) -0.0483(5) 0.081(2) Uani 1 1 d .
H92A H 1.0058 0.2359 -0.0789 0.097 Uiso 1 1 calc R
H92B H 0.9794 0.2359 -0.0031 0.097 Uiso 1 1 calc R
C93 C 0.8622(5) 0.2228(6) -0.0752(4) 0.0657(18) Uani 1 1 d .
H93A H 0.8487 0.1873 -0.1210 0.079 Uiso 1 1 calc R
H93B H 0.8216 0.1828 -0.0456 0.079 Uiso 1 1 calc R
C94 C 0.8296(6) 0.3429(7) -0.0815(5) 0.085(2) Uani 1 1 d .
H94A H 0.8428 0.3783 -0.0358 0.102 Uiso 1 1 calc R
H94B H 0.8702 0.3830 -0.1111 0.102 Uiso 1 1 calc R
C95 C 0.7276(6) 0.3658(7) -0.1085(6) 0.097(3) Uani 1 1 d .
H95A H 0.7165 0.4485 -0.1103 0.146 Uiso 1 1 calc R
H95B H 0.6857 0.3303 -0.0787 0.146 Uiso 1 1 calc R
H95C H 0.7131 0.3336 -0.1544 0.146 Uiso 1 1 calc R

loop_
_atom_site_aniso_label
_atom_site_aniso_U_11
_atom_site_aniso_U_22
_atom_site_aniso_U_33
_atom_site_aniso_U_23
_atom_site_aniso_U_13
_atom_site_aniso_U_12
Ti 0.0213(4) 0.0202(4) 0.0186(4) 0.0011(3) -0.0010(3) -0.0033(3)
Si 0.0249(6) 0.0183(6) 0.0213(6) 0.0014(5) -0.0021(5) -0.0008(5)
O1 0.0284(16) 0.0186(15) 0.0200(16) 0.0014(12) -0.0059(12) -0.0042(12)
O2 0.0227(14) 0.0260(16) 0.0250(16) 0.0051(13) -0.0005(12) -0.0027(12)
O3 0.0321(16) 0.0209(15) 0.0257(17) 0.0028(13) -0.0053(13) -0.0060(13)
O4 0.0189(14) 0.0214(15) 0.0207(15) 0.0022(12) 0.0021(11) 0.0010(12)
O5 0.0244(15) 0.0193(15) 0.0277(17) 0.0008(13) 0.0010(12) -0.0041(12)
C1 0.021(2) 0.023(2) 0.021(2) 0.0043(18) -0.0022(17) 0.0039(17)
C2 0.023(2) 0.025(2) 0.023(2) 0.0000(19) -0.0030(18) 0.0018(17)
C3 0.022(2) 0.022(2) 0.021(2) -0.0017(18) 0.0025(17) 0.0001(17)
C4 0.022(2) 0.028(2) 0.026(2) -0.0016(19) -0.0006(18) 0.0017(18)
C5 0.024(2) 0.026(2) 0.033(3) -0.004(2) 0.0044(19) -0.0036(18)
C6 0.031(2) 0.028(2) 0.025(2) 0.0027(19) 0.0028(19) -0.0012(19)
C7 0.020(2) 0.026(2) 0.022(2) 0.0003(18) 0.0006(17) -0.0024(17)
C8 0.023(2) 0.046(3) 0.022(2) 0.009(2) -0.0022(18) -0.005(2)
C9 0.021(2) 0.028(2) 0.016(2) 0.0048(18) -0.0057(17) -0.0032(17)
C10 0.025(2) 0.037(3) 0.017(2) -0.0013(19) -0.0006(17) 0.0024(19)
C11 0.026(2) 0.027(2) 0.023(2) 0.0014(19) -0.0028(18) -0.0038(18)
C12 0.020(2) 0.030(2) 0.018(2) 0.0039(18) -0.0045(17) -0.0022(18)
C13 0.023(2) 0.027(2) 0.016(2) 0.0053(18) -0.0024(17) 0.0010(18)
C14 0.021(2) 0.031(2) 0.025(2) 0.0035(19) 0.0002(18) 0.0025(18)
C15 0.022(2) 0.021(2) 0.021(2) -0.0017(18) -0.0015(17) 0.0038(16)
C16 0.021(2) 0.031(2) 0.022(2) 0.0026(19) 0.0006(17) 0.0027(18)
C17 0.024(2) 0.033(3) 0.024(2) -0.0024(19) 0.0015(18) -0.0003(19)
C18 0.027(2) 0.032(2) 0.021(2) 0.0024(19) 0.0019(18) -0.0019(19)
C19 0.024(2) 0.022(2) 0.019(2) 0.0003(18) -0.0029(17) -0.0009(17)
C20 0.023(2) 0.035(3) 0.020(2) 0.0053(19) 0.0008(17) 0.0032(18)
C21 0.024(2) 0.025(2) 0.017(2) 0.0041(18) -0.0049(17) 0.0044(17)
C22 0.031(2) 0.027(2) 0.020(2) -0.0014(19) -0.0012(18) 0.0084(19)
C23 0.026(2) 0.027(2) 0.028(3) -0.007(2) -0.0078(19) 0.0054(19)
C24 0.020(2) 0.024(2) 0.026(2) 0.0016(19) -0.0074(17) -0.0011(17)
C25 0.023(2) 0.016(2) 0.021(2) 0.0031(17) -0.0082(17) 0.0022(17)
C26 0.022(2) 0.023(2) 0.022(2) 0.0028(18) 0.0026(17) -0.0006(17)
C27 0.026(2) 0.021(2) 0.014(2) 0.0040(17) -0.0059(17) -0.0017(17)
C28 0.021(2) 0.020(2) 0.019(2) -0.0035(18) 0.0006(17) 0.0007(17)
C29 0.042(3) 0.035(3) 0.040(3) -0.010(2) -0.008(2) -0.001(2)
C30 0.255(14) 0.062(5) 0.098(7) -0.003(5) -0.121(9) -0.038(7)
C31 0.073(5) 0.070(5) 0.181(10) -0.087(6) 0.002(6) -0.002(4)
C32 0.108(7) 0.094(6) 0.121(8) -0.062(6) 0.039(6) -0.071(5)
C33 0.030(2) 0.034(3) 0.045(3) 0.007(2) 0.001(2) -0.010(2)
C34 0.030(3) 0.103(6) 0.123(7) 0.061(5) -0.010(4) -0.025(3)
C35 0.166(9) 0.067(5) 0.203(12) -0.076(7) 0.128(9) -0.083(6)
C36 0.055(4) 0.106(6) 0.071(5) 0.050(4) -0.010(3) -0.048(4)
C37 0.029(2) 0.040(3) 0.021(2) -0.001(2) -0.0029(18) -0.007(2)
C38 0.062(4) 0.038(3) 0.057(4) -0.018(3) -0.012(3) 0.004(3)
C39 0.055(3) 0.056(3) 0.036(3) -0.013(3) 0.005(3) -0.032(3)
C40 0.053(3) 0.050(3) 0.027(3) -0.004(2) -0.004(2) -0.012(3)
C41 0.027(2) 0.053(3) 0.031(3) 0.004(2) 0.007(2) 0.003(2)
C42 0.040(3) 0.066(4) 0.065(4) 0.014(3) 0.018(3) -0.005(3)
C43 0.023(3) 0.130(6) 0.037(3) 0.007(4) 0.009(2) 0.005(3)
C44 0.047(3) 0.077(4) 0.042(3) -0.004(3) 0.019(3) 0.002(3)
C45 0.033(2) 0.024(2) 0.029(3) -0.001(2) -0.0046(19) -0.0026(19)
C46 0.045(3) 0.021(2) 0.040(3) -0.001(2) 0.003(2) 0.004(2)
C47 0.032(2) 0.022(2) 0.026(2) 0.0019(18) 0.0008(19) -0.0084(18)
C48 0.037(2) 0.020(2) 0.024(2) -0.0011(18) -0.0047(19) 0.0007(19)
C49 0.036(2) 0.022(2) 0.020(2) 0.0028(18) 0.0008(18) -0.0012(19)
C50 0.039(3) 0.025(2) 0.029(3) 0.005(2) -0.001(2) -0.012(2)
C51 0.054(3) 0.039(3) 0.037(3) 0.007(2) 0.012(2) 0.001(3)
C52 0.074(4) 0.045(3) 0.040(3) 0.005(3) 0.022(3) -0.005(3)
C53 0.070(4) 0.041(3) 0.033(3) 0.007(2) 0.000(3) -0.020(3)
C54 0.052(3) 0.050(3) 0.037(3) 0.018(3) -0.006(3) -0.007(3)
C55 0.043(3) 0.049(3) 0.039(3) 0.008(3) 0.003(2) -0.006(3)
C56 0.124(7) 0.065(5) 0.038(4) 0.019(3) 0.007(4) -0.018(4)
C57 0.033(2) 0.030(2) 0.023(2) 0.0037(19) 0.0038(19) -0.008(2)
C58 0.033(2) 0.037(3) 0.028(3) -0.001(2) 0.003(2) -0.009(2)
C59 0.036(3) 0.043(3) 0.040(3) 0.007(2) 0.004(2) -0.008(2)
C60 0.040(3) 0.053(4) 0.046(3) 0.005(3) -0.001(3) -0.020(3)
C61 0.049(3) 0.038(3) 0.055(4) -0.003(3) -0.001(3) -0.021(3)
C62 0.035(3) 0.033(3) 0.047(3) -0.001(2) 0.000(2) -0.013(2)
C63 0.050(4) 0.068(4) 0.077(5) 0.010(4) -0.020(3) -0.028(3)
C64 0.039(3) 0.032(3) 0.032(3) -0.004(2) 0.003(2) 0.004(2)
C65 0.050(3) 0.043(3) 0.047(3) -0.020(3) 0.006(3) 0.005(2)
C66 0.051(3) 0.050(3) 0.050(4) -0.012(3) 0.025(3) 0.003(3)
C67 0.048(3) 0.048(3) 0.044(3) -0.015(3) -0.006(3) 0.017(3)
C91 0.069(5) 0.075(5) 0.082(5) 0.006(4) 0.025(4) -0.004(4)
C92 0.064(5) 0.082(5) 0.102(6) 0.007(5) 0.027(4) -0.012(4)
C93 0.060(4) 0.065(4) 0.076(5) 0.008(4) 0.023(4) -0.009(3)
C94 0.081(5) 0.075(5) 0.106(7) 0.016(5) 0.037(5) 0.001(4)
C95 0.077(5) 0.068(5) 0.152(9) 0.022(5) 0.032(6) -0.003(4)

loop_
_atom_type_symbol
_atom_type_description
_atom_type_scat_dispersion_real
_atom_type_scat_dispersion_imag
_atom_type_scat_source
C C 0.0033 0.0016 'International Tables Vol C Tables 4.2.6.8 and 6.1.1.4'
H H 0.0000 0.0000 'International Tables Vol C Tables 4.2.6.8 and 6.1.1.4'
O O 0.0106 0.0060 'International Tables Vol C Tables 4.2.6.8 and 6.1.1.4'
Si Si 0.0817 0.0704 'International Tables Vol C Tables 4.2.6.8 and 6.1.1.4'
Ti Ti 0.2776 0.4457 'International Tables Vol C Tables 4.2.6.8 and 6.1.1.4'

loop_
_geom_angle_atom_site_label_1
_geom_angle_atom_site_label_2
_geom_angle_atom_site_label_3
_geom_angle
_geom_angle_publ_flag
O1 Ti O2 105.43(13) ?
O1 Ti O4 85.09(11) ?
O1 Ti O5 108.43(14) ?
O2 Ti O4 84.57(12) ?
O2 Ti O5 142.94(13) ?
O4 Ti O5 83.75(11) ?
O1 Ti C49 103.19(15) ?
O2 Ti C49 104.39(16) ?
O4 Ti C49 165.38(14) ?
O5 Ti C49 82.20(16) ?
O3 Si O4 102.98(15) ?
O3 Si C45 108.15(19) ?
O3 Si C46 113.2(2) ?
O4 Si C45 116.44(18) ?
O4 Si C46 110.2(2) ?
C45 Si C46 106.1(2) ?
Ti O1 C25 124.2(2) ?
Ti O2 C26 157.5(3) ?
Si O3 C27 125.3(3) ?
Ti O4 Si 131.52(15) ?
Ti O4 C28 109.2(2) ?
Si O4 C28 116.7(2) ?
Ti O5 C47 118.8(3) ?
C2 C1 C24 120.4(4) ?
C2 C1 C25 121.7(4) ?
C24 C1 C25 117.9(4) ?
C1 C2 C3 113.3(3) ?
C2 C3 C4 119.1(4) ?
C2 C3 C26 121.8(4) ?
C4 C3 C26 119.0(4) ?
C3 C4 C5 122.2(4) ?
C4 C5 C6 117.3(4) ?
C4 C5 C33 120.7(4) ?
C6 C5 C33 121.9(4) ?
C5 C6 C7 122.9(4) ?
C6 C7 C8 116.5(4) ?
C6 C7 C26 117.8(4) ?
C8 C7 C26 125.7(4) ?
C7 C8 C9 120.4(4) ?
C8 C9 C10 120.5(4) ?
C8 C9 C27 121.4(4) ?
C10 C9 C27 118.0(4) ?
C9 C10 C11 122.4(4) ?
C10 C11 C12 117.3(4) ?
C10 C11 C37 119.5(4) ?
C12 C11 C37 123.0(4) ?
C11 C12 C13 122.3(4) ?
C12 C13 C14 120.1(4) ?
C12 C13 C27 118.1(4) ?
C14 C13 C27 121.6(4) ?
C13 C14 C15 120.6(3) ?
C14 C15 C16 117.5(3) ?
C14 C15 C28 124.7(4) ?
C16 C15 C28 117.7(4) ?
C15 C16 C17 122.3(4) ?
C16 C17 C18 117.5(4) ?
C16 C17 C41 122.5(4) ?
C18 C17 C41 120.0(4) ?
C17 C18 C19 122.7(4) ?
C18 C19 C20 115.7(4) ?
C18 C19 C28 117.3(4) ?
C20 C19 C28 126.8(4) ?
C19 C20 C21 120.6(4) ?
C20 C21 C22 122.3(4) ?
C20 C21 C25 120.3(4) ?
C22 C21 C25 117.4(4) ?
C21 C22 C23 123.5(4) ?
C22 C23 C24 117.1(4) ?
C22 C23 C29 121.2(4) ?
C24 C23 C29 121.7(4) ?
C1 C24 C23 122.3(4) ?
O1 C25 C1 120.7(4) ?
O1 C25 C21 117.6(4) ?
C1 C25 C21 121.7(4) ?
O2 C26 C3 119.1(4) ?
O2 C26 C7 120.1(4) ?
C3 C26 C7 120.8(4) ?
O3 C27 C9 117.1(4) ?
O3 C27 C13 121.1(4) ?
C9 C27 C13 121.8(4) ?
O4 C28 C15 118.5(4) ?
O4 C28 C19 119.2(3) ?
C15 C28 C19 122.3(4) ?
C23 C29 C30 108.3(5) ?
C23 C29 C31 111.8(5) ?
C23 C29 C32 111.6(5) ?
C30 C29 C31 112.3(8) ?
C30 C29 C32 107.9(8) ?
C31 C29 C32 104.9(7) ?
C5 C33 C34 111.3(4) ?
C5 C33 C35 107.4(4) ?
C5 C33 C36 112.9(4) ?
C34 C33 C35 108.5(7) ?
C34 C33 C36 106.0(5) ?
C35 C33 C36 110.7(7) ?
C11 C37 C38 109.5(4) ?
C11 C37 C39 112.6(4) ?
C11 C37 C40 109.7(4) ?
C38 C37 C39 107.5(5) ?
C38 C37 C40 110.6(5) ?
C39 C37 C40 107.0(4) ?
C17 C41 C42 110.1(4) ?
C17 C41 C43 112.3(4) ?
C17 C41 C44 109.3(4) ?
C42 C41 C43 107.7(5) ?
C42 C41 C44 108.2(5) ?
C43 C41 C44 109.2(5) ?
O5 C47 C48 105.4(3) ?
O5 C47 C50 107.3(3) ?
O5 C47 C57 109.1(3) ?
C48 C47 C50 111.4(4) ?
C48 C47 C57 113.0(4) ?
C50 C47 C57 110.3(4) ?
C47 C48 C49 120.8(4) ?
Ti C49 C48 107.1(3) ?
Ti C49 C64 129.9(3) ?
C48 C49 C64 122.7(4) ?
C47 C50 C51 121.0(4) ?
C47 C50 C55 122.5(5) ?
C51 C50 C55 116.4(5) ?
C50 C51 C52 121.8(5) ?
C51 C52 C53 121.6(6) ?
C52 C53 C54 117.4(5) ?
C52 C53 C56 121.1(6) ?
C54 C53 C56 121.6(6) ?
C53 C54 C55 121.2(5) ?
C50 C55 C54 121.5(5) ?
C47 C57 C58 119.4(4) ?
C47 C57 C62 122.2(4) ?
C58 C57 C62 118.3(4) ?
C57 C58 C59 120.8(5) ?
C58 C59 C60 120.6(5) ?
C59 C60 C61 118.1(5) ?
C59 C60 C63 120.7(6) ?
C61 C60 C63 121.3(5) ?
C60 C61 C62 121.6(5) ?
C57 C62 C61 120.6(5) ?
C49 C64 C65 112.1(4) ?
C49 C64 C66 111.1(4) ?
C49 C64 C67 108.0(4) ?
C65 C64 C66 108.3(4) ?
C65 C64 C67 108.8(4) ?
C66 C64 C67 108.5(5) ?
C91 C92 C93 116.9(7) ?
C92 C93 C94 118.7(7) ?
C93 C94 C95 118.3(7) ?
C1 C2 H2A 108.9 no
C1 C2 H2B 108.9 no
C3 C2 H2A 108.9 no
C3 C2 H2B 108.9 no
C3 C4 H4 118.9 no
C5 C4 H4 118.9 no
C5 C6 H6 118.5 no
C7 C6 H6 118.5 no
C7 C8 H8A 107.2 no
C7 C8 H8B 107.2 no
C9 C8 H8A 107.2 no
C9 C8 H8B 107.2 no
C9 C10 H10 118.8 no
C11 C10 H10 118.8 no
C11 C12 H12 118.8 no
C13 C12 H12 118.8 no
C13 C14 H14A 107.2 no
C13 C14 H14B 107.2 no
C15 C14 H14A 107.2 no
C15 C14 H14B 107.2 no
C15 C16 H16 118.8 no
C17 C16 H16 118.8 no
C17 C18 H18 118.7 no
C19 C18 H18 118.7 no
C19 C20 H20A 107.2 no
C19 C20 H20B 107.2 no
C21 C20 H20A 107.2 no
C21 C20 H20B 107.2 no
C21 C22 H22 118.3 no
C23 C22 H22 118.3 no
C1 C24 H24 118.8 no
C23 C24 H24 118.8 no
C29 C30 H30A 109.5 no
C29 C30 H30B 109.5 no
C29 C30 H30C 109.5 no
C29 C31 H31A 109.5 no
C29 C31 H31B 109.5 no
C29 C31 H31C 109.5 no
C29 C32 H32A 109.5 no
C29 C32 H32B 109.5 no
C29 C32 H32C 109.5 no
C33 C34 H34A 109.5 no
C33 C34 H34B 109.5 no
C33 C34 H34C 109.5 no
C33 C35 H35A 109.5 no
C33 C35 H35B 109.5 no
C33 C35 H35C 109.5 no
C33 C36 H36A 109.5 no
C33 C36 H36B 109.5 no
C33 C36 H36C 109.5 no
C37 C38 H38A 109.5 no
C37 C38 H38B 109.5 no
C37 C38 H38C 109.5 no
C37 C39 H39A 109.5 no
C37 C39 H39B 109.5 no
C37 C39 H39C 109.5 no
C37 C40 H40A 109.5 no
C37 C40 H40B 109.5 no
C37 C40 H40C 109.5 no
C41 C42 H42A 109.5 no
C41 C42 H42B 109.5 no
C41 C42 H42C 109.5 no
C41 C43 H43A 109.5 no
C41 C43 H43B 109.5 no
C41 C43 H43C 109.5 no
C41 C44 H44A 109.5 no
C41 C44 H44B 109.5 no
C41 C44 H44C 109.5 no
Si C45 H45A 109.5 no
Si C45 H45B 109.5 no
Si C45 H45C 109.5 no
Si C46 H46A 109.5 no
Si C46 H46B 109.5 no
Si C46 H46C 109.5 no
C47 C48 H48 119.6 no
C49 C48 H48 119.6 no
C50 C51 H51 119.1 no
C52 C51 H51 119.1 no
C51 C52 H52 119.2 no
C53 C52 H52 119.2 no
C53 C54 H54 119.4 no
C55 C54 H54 119.4 no
C50 C55 H55 119.3 no
C54 C55 H55 119.3 no
C53 C56 H56A 109.5 no
C53 C56 H56B 109.5 no
C53 C56 H56C 109.5 no
C57 C58 H58 119.6 no
C59 C58 H58 119.6 no
C58 C59 H59 119.7 no
C60 C59 H59 119.7 no
C60 C61 H61 119.2 no
C62 C61 H61 119.2 no
C57 C62 H62 119.7 no
C61 C62 H62 119.7 no
C60 C63 H63A 109.5 no
C60 C63 H63B 109.5 no
C60 C63 H63C 109.5 no
C64 C65 H65A 109.5 no
C64 C65 H65B 109.5 no
C64 C65 H65C 109.5 no
C64 C66 H66A 109.5 no
C64 C66 H66B 109.5 no
C64 C66 H66C 109.5 no
C64 C67 H67A 109.5 no
C64 C67 H67B 109.5 no
C64 C67 H67C 109.5 no
C92 C91 H91A 109.5 no
C92 C91 H91B 109.5 no
C92 C91 H91C 109.5 no
C91 C92 H92A 108.1 no
C91 C92 H92B 108.1 no
C93 C92 H92A 108.1 no
C93 C92 H92B 108.1 no
C92 C93 H93A 107.6 no
C92 C93 H93B 107.6 no
C94 C93 H93A 107.6 no
C94 C93 H93B 107.6 no
C93 C94 H94A 107.7 no
C93 C94 H94B 107.7 no
C95 C94 H94A 107.7 no
C95 C94 H94B 107.7 no
C94 C95 H95A 109.5 no
C94 C95 H95B 109.5 no
C94 C95 H95C 109.5 no
H2A C2 H2B 107.7 no
H8A C8 H8B 106.9 no
H14A C14 H14B 106.8 no
H20A C20 H20B 106.8 no
H30A C30 H30B 109.5 no
H30A C30 H30C 109.5 no
H30B C30 H30C 109.5 no
H31A C31 H31B 109.5 no
H31A C31 H31C 109.5 no
H31B C31 H31C 109.5 no
H32A C32 H32B 109.5 no
H32A C32 H32C 109.5 no
H32B C32 H32C 109.5 no
H34A C34 H34B 109.5 no
H34A C34 H34C 109.5 no
H34B C34 H34C 109.5 no
H35A C35 H35B 109.5 no
H35A C35 H35C 109.5 no
H35B C35 H35C 109.5 no
H36A C36 H36B 109.5 no
H36A C36 H36C 109.5 no
H36B C36 H36C 109.5 no
H38A C38 H38B 109.5 no
H38A C38 H38C 109.5 no
H38B C38 H38C 109.5 no
H39A C39 H39B 109.5 no
H39A C39 H39C 109.5 no
H39B C39 H39C 109.5 no
H40A C40 H40B 109.5 no
H40A C40 H40C 109.5 no
H40B C40 H40C 109.5 no
H42A C42 H42B 109.5 no
H42A C42 H42C 109.5 no
H42B C42 H42C 109.5 no
H43A C43 H43B 109.5 no
H43A C43 H43C 109.5 no
H43B C43 H43C 109.5 no
H44A C44 H44B 109.5 no
H44A C44 H44C 109.5 no
H44B C44 H44C 109.5 no
H45A C45 H45B 109.5 no
H45A C45 H45C 109.5 no
H45B C45 H45C 109.5 no
H46A C46 H46B 109.5 no
H46A C46 H46C 109.5 no
H46B C46 H46C 109.5 no
H56A C56 H56B 109.5 no
H56A C56 H56C 109.5 no
H56B C56 H56C 109.5 no
H63A C63 H63B 109.5 no
H63A C63 H63C 109.5 no
H63B C63 H63C 109.5 no
H65A C65 H65B 109.5 no
H65A C65 H65C 109.5 no
H65B C65 H65C 109.5 no
H66A C66 H66B 109.5 no
H66A C66 H66C 109.5 no
H66B C66 H66C 109.5 no
H67A C67 H67B 109.5 no
H67A C67 H67C 109.5 no
H67B C67 H67C 109.5 no
H91A C91 H91B 109.5 no
H91A C91 H91C 109.5 no
H91B C91 H91C 109.5 no
H92A C92 H92B 107.3 no
H93A C93 H93B 107.1 no
H94A C94 H94B 107.1 no
H95A C95 H95B 109.5 no
H95A C95 H95C 109.5 no
H95B C95 H95C 109.5 no

loop_
_geom_bond_atom_site_label_1
_geom_bond_atom_site_label_2
_geom_bond_distance
_geom_bond_publ_flag
Ti O1 1.801(3) ?
Ti O2 1.815(3) ?
Ti O4 2.497(3) ?
Ti O5 1.835(3) ?
Ti C49 2.122(4) ?
Si O3 1.645(3) ?
Si O4 1.698(3) ?
Si C45 1.832(4) ?
Si C46 1.846(5) ?
O1 C25 1.372(5) ?
O2 C26 1.359(5) ?
O3 C27 1.395(5) ?
O4 C28 1.414(5) ?
O5 C47 1.436(5) ?
C1 C2 1.524(6) ?
C1 C24 1.402(6) ?
C1 C25 1.388(6) ?
C2 C3 1.524(6) ?
C3 C4 1.387(6) ?
C3 C26 1.407(6) ?
C4 C5 1.398(6) ?
C5 C6 1.389(6) ?
C5 C33 1.538(6) ?
C6 C7 1.406(6) ?
C7 C8 1.516(6) ?
C7 C26 1.398(6) ?
C8 C9 1.517(6) ?
C9 C10 1.378(6) ?
C9 C27 1.397(6) ?
C10 C11 1.410(6) ?
C11 C12 1.378(6) ?
C11 C37 1.530(6) ?
C12 C13 1.400(6) ?
C13 C14 1.519(6) ?
C13 C27 1.387(6) ?
C14 C15 1.538(6) ?
C15 C16 1.387(6) ?
C15 C28 1.399(6) ?
C16 C17 1.383(6) ?
C17 C18 1.391(6) ?
C17 C41 1.538(6) ?
C18 C19 1.393(6) ?
C19 C20 1.544(6) ?
C19 C28 1.380(6) ?
C20 C21 1.507(6) ?
C21 C22 1.386(6) ?
C21 C25 1.403(6) ?
C22 C23 1.386(7) ?
C23 C24 1.391(6) ?
C23 C29 1.531(7) ?
C29 C30 1.495(10) ?
C29 C31 1.495(9) ?
C29 C32 1.528(10) ?
C33 C34 1.528(8) ?
C33 C35 1.501(9) ?
C33 C36 1.499(8) ?
C37 C38 1.537(7) ?
C37 C39 1.534(7) ?
C37 C40 1.532(7) ?
C41 C42 1.523(8) ?
C41 C43 1.513(7) ?
C41 C44 1.545(8) ?
C47 C48 1.509(7) ?
C47 C50 1.537(7) ?
C47 C57 1.535(6) ?
C48 C49 1.328(6) ?
C49 C64 1.533(7) ?
C50 C51 1.391(7) ?
C50 C55 1.394(7) ?
C51 C52 1.368(8) ?
C52 C53 1.387(9) ?
C53 C54 1.377(8) ?
C53 C56 1.513(8) ?
C54 C55 1.386(7) ?
C57 C58 1.388(7) ?
C57 C62 1.386(7) ?
C58 C59 1.405(7) ?
C59 C60 1.387(8) ?
C60 C61 1.383(8) ?
C60 C63 1.516(8) ?
C61 C62 1.394(7) ?
C64 C65 1.531(7) ?
C64 C66 1.534(8) ?
C64 C67 1.536(7) ?
C91 C92 1.461(10) ?
C92 C93 1.487(10) ?
C93 C94 1.476(10) ?
C94 C95 1.476(11) ?
C2 H2A 0.99 no
C2 H2B 0.99 no
C4 H4 0.95 no
C6 H6 0.95 no
C8 H8A 0.99 no
C8 H8B 0.99 no
C10 H10 0.95 no
C12 H12 0.95 no
C14 H14A 0.99 no
C14 H14B 0.99 no
C16 H16 0.95 no
C18 H18 0.95 no
C20 H20A 0.99 no
C20 H20B 0.99 no
C22 H22 0.95 no
C24 H24 0.95 no
C30 H30A 0.98 no
C30 H30B 0.98 no
C30 H30C 0.98 no
C31 H31A 0.98 no
C31 H31B 0.98 no
C31 H31C 0.98 no
C32 H32A 0.98 no
C32 H32B 0.98 no
C32 H32C 0.98 no
C34 H34A 0.98 no
C34 H34B 0.98 no
C34 H34C 0.98 no
C35 H35A 0.98 no
C35 H35B 0.98 no
C35 H35C 0.98 no
C36 H36A 0.98 no
C36 H36B 0.98 no
C36 H36C 0.98 no
C38 H38A 0.98 no
C38 H38B 0.98 no
C38 H38C 0.98 no
C39 H39A 0.98 no
C39 H39B 0.98 no
C39 H39C 0.98 no
C40 H40A 0.98 no
C40 H40B 0.98 no
C40 H40C 0.98 no
C42 H42A 0.98 no
C42 H42B 0.98 no
C42 H42C 0.98 no
C43 H43A 0.98 no
C43 H43B 0.98 no
C43 H43C 0.98 no
C44 H44A 0.98 no
C44 H44B 0.98 no
C44 H44C 0.98 no
C45 H45A 0.98 no
C45 H45B 0.98 no
C45 H45C 0.98 no
C46 H46A 0.98 no
C46 H46B 0.98 no
C46 H46C 0.98 no
C48 H48 0.95 no
C51 H51 0.95 no
C52 H52 0.95 no
C54 H54 0.95 no
C55 H55 0.95 no
C56 H56A 0.98 no
C56 H56B 0.98 no
C56 H56C 0.98 no
C58 H58 0.95 no
C59 H59 0.95 no
C61 H61 0.95 no
C62 H62 0.95 no
C63 H63A 0.98 no
C63 H63B 0.98 no
C63 H63C 0.98 no
C65 H65A 0.98 no
C65 H65B 0.98 no
C65 H65C 0.98 no
C66 H66A 0.98 no
C66 H66B 0.98 no
C66 H66C 0.98 no
C67 H67A 0.98 no
C67 H67B 0.98 no
C67 H67C 0.98 no
C91 H91A 0.98 no
C91 H91B 0.98 no
C91 H91C 0.98 no
C92 H92A 0.99 no
C92 H92B 0.99 no
C93 H93A 0.99 no
C93 H93B 0.99 no
C94 H94A 0.99 no
C94 H94B 0.99 no
C95 H95A 0.98 no
C95 H95B 0.98 no
C95 H95C 0.98 no
